data_7246406
loop_
_publ_author_name
'Xie, Yangbin'
'Dai, Songshan'
'Wang, Yue'
'Wang, Xi'
'Sun, Ying'
'Ju, Zhenghua'
'Fang, Ran'
'Zhang, Baoxin'
'Wu, Jincai'
'Zhang, Xiaoxiang'
'Pan, Xiaobo'

_publ_section_title
;
 Structural and mechanistic studies of excitation- and temperature-tunable
 multicolor luminescence of triarylborane
;
_journal_issue 15
_journal_name_full CrystEngComm
_journal_page_first 2204
_journal_page_last 2212
_journal_paper_doi 10.1039/D2CE01590K
_journal_volume 25
_journal_year 2023
_chemical_formula_moiety 'C32 H30 B Br'
_chemical_formula_sum 'C32 H30 B Br'
_chemical_formula_weight 505.28
_space_group_crystal_system triclinic
_space_group_IT_number 2
_space_group_name_Hall '-P 1'
_space_group_name_H-M_alt 'P -1'
_atom_sites_solution_hydrogens geom
_atom_sites_solution_primary iterative
_audit_creation_date 2023-02-23
_audit_creation_method
;
Olex2 1.2
(compiled 2018.05.29 svn.r3508 for OlexSys, GUI svn.r5506)
;
_audit_update_record
;
2023-03-01 deposited with the CCDC.	2023-03-06 downloaded from the CCDC.
;
_cell_angle_alpha 71.759(3)
_cell_angle_beta 81.597(4)
_cell_angle_gamma 81.225(4)
_cell_formula_units_Z 2
_cell_length_a 9.3292(5)
_cell_length_b 12.1601(4)
_cell_length_c 12.7627(5)
_cell_measurement_reflns_used 8672
_cell_measurement_temperature 298.78(10)
_cell_measurement_theta_max 75.7180
_cell_measurement_theta_min 3.6310
_cell_volume 1351.51(10)
_computing_cell_refinement 'CrysAlisPro 1.171.41.113a (Rigaku OD, 2021)'
_computing_data_collection 'CrysAlisPro 1.171.41.113a (Rigaku OD, 2021)'
_computing_data_reduction 'CrysAlisPro 1.171.41.113a (Rigaku OD, 2021)'
_computing_molecular_graphics 'Olex2 (Dolomanov et al., 2009)'
_computing_publication_material 'Olex2 (Dolomanov et al., 2009)'
_computing_structure_refinement 'ShelXL (Sheldrick, 2015)'
_computing_structure_solution 'olex2.solve (Bourhis et al., 2015)'
_diffrn_ambient_environment air
_diffrn_ambient_temperature 298.78(10)
_diffrn_detector 'Hybrid Pixel Array Detector'
_diffrn_detector_area_resol_mean 10.0000
_diffrn_detector_type HyPix
_diffrn_measured_fraction_theta_full 0.986
_diffrn_measured_fraction_theta_max 0.924
_diffrn_measurement_details
;
List of Runs (angles in degrees, time in seconds):

  # Type    Start    End  Width  t~exp~   \w     \q     \k     \f   Frames
#--------------------------------------------------------------------------
  1  \w     -9.00  19.00   1.00    0.10    --   44.07 -19.00 -30.00   28
  2  \w    -27.00   0.00   1.00    0.10    --   44.07 -19.00 -90.00   27
  3  \w    -15.00  22.00   1.00    0.10    --   44.07 -19.00-180.00   37
  4  \w     83.00 136.00   1.00    0.40    --  109.62 112.00 -87.00   53
  5  \w     99.00 169.00   1.00    0.40    --  109.62  61.00   0.00   70
  6  \w     65.00  95.00   1.00    0.40    --  109.62 -77.00-120.00   30
  7  \w     40.00  66.00   1.00    0.40    --  109.62 -61.00-150.00   26
  8  \w     41.00  66.00   1.00    0.40    --  109.62 -61.00   0.00   25
  9  \w     36.00  67.00   1.00    0.40    --  109.62 -61.00  30.00   31
 10  \w     37.00  68.00   1.00    0.40    --  109.62 -61.00  60.00   31
 11  \w     77.00 111.00   1.00    0.40    --  109.62-125.00  60.00   34
 12  \w     47.00 108.00   1.00    0.40    --  109.62-125.00   0.00   61
 13  \w     38.00  96.00   1.00    0.40    --  109.62 -94.00-150.00   58
 14  \w     50.00 107.00   1.00    0.40    --  109.62-112.00 179.00   57
 15  \w     11.00  71.00   1.00    0.10    --   44.07-112.00 179.00   60
 16  \w   -107.00 -29.00   1.00    0.40    -- -100.00 110.00  73.55   78
 17  \w   -123.00 -97.00   1.00    0.40    -- -100.00 141.00 112.62   26
 18  \w   -109.00 -46.00   1.00    0.40    -- -100.00 125.00  90.00   63
 19  \w    -71.00 -37.00   1.00    0.40    -- -100.00 141.00 112.62   34
 20  \w   -108.00 -55.00   1.00    0.40    -- -100.00 112.00 -87.00   53
 21  \w    -78.00 -52.00   1.00    0.10    --  -44.07 112.00 -87.00   26
 22  \w    -37.00  21.00   1.00    0.10    --  -44.07  37.00-180.00   58
 23  \w    -53.00 -26.00   1.00    0.40    -- -100.00  45.00-180.00   27
 24  \w    -62.00 -31.00   1.00    0.40    -- -100.00  61.00  30.00   31
 25  \w    -67.00 -37.00   1.00    0.40    -- -100.00  77.00  60.00   30
 26  \w   -103.00 -75.00   1.00    0.40    -- -100.00  77.00  60.00   28
 27  \w    -52.00 -27.00   1.00    0.40    -- -100.00  45.00 150.00   25
 28  \w    -54.00 -28.00   1.00    0.40    -- -100.00  45.00  90.00   26
 29  \w    -54.00 -29.00   1.00    0.40    -- -100.00  45.00-120.00   25
 30  \w   -176.00 -83.00   1.00    0.40    -- -100.00 -30.00-120.00   93
 31  \w   -169.00 -74.00   1.00    0.40    -- -100.00 -77.00-150.00   95
 32  \w   -140.00 -80.00   1.00    0.40    -- -100.00 -30.00 -90.00   60
 33  \w   -172.00-146.00   1.00    0.40    -- -100.00 -30.00 -90.00   26
 34  \w   -116.00 -25.00   1.00    0.10    --  -44.07 -57.00 -60.00   91
 35  \w   -114.00 -18.00   1.00    0.10    --  -44.07 -77.00  60.00   96
 36  \w   -167.00-139.00   1.00    0.40    -- -100.00 -45.00 150.00   28
 37  \w   -172.00-141.00   1.00    0.40    -- -100.00 -94.00 120.00   31
 38  \w   -135.00 -95.00   1.00    0.40    -- -100.00 -94.00 120.00   40
 39  \w   -120.00 -94.00   1.00    0.40    -- -100.00-112.00 179.00   26
 40  \w   -120.00 -64.00   1.00    0.10    --  -44.07-179.00-180.00   56
;
_diffrn_measurement_device 'four-circle diffractometer'
_diffrn_measurement_device_type 'ROD, Synergy Custom system, HyPix'
_diffrn_measurement_method '\w scans'
_diffrn_orient_matrix_type 'CrysAlisPro convention (1999,Acta A55,543-557)'
_diffrn_orient_matrix_UB_11 0.1018326000
_diffrn_orient_matrix_UB_12 -0.0050237000
_diffrn_orient_matrix_UB_13 0.0865550000
_diffrn_orient_matrix_UB_21 -0.1299787000
_diffrn_orient_matrix_UB_22 -0.0160337000
_diffrn_orient_matrix_UB_23 0.0908850000
_diffrn_orient_matrix_UB_31 0.0310577000
_diffrn_orient_matrix_UB_32 -0.1332077000
_diffrn_orient_matrix_UB_33 0.0240984000
_diffrn_radiation_monochromator mirror
_diffrn_radiation_probe x-ray
_diffrn_radiation_type CuK\a
_diffrn_radiation_wavelength 1.54184
_diffrn_reflns_av_R_equivalents 0.0267
_diffrn_reflns_av_unetI/netI 0.0223
_diffrn_reflns_Laue_measured_fraction_full 0.986
_diffrn_reflns_Laue_measured_fraction_max 0.924
_diffrn_reflns_limit_h_max 11
_diffrn_reflns_limit_h_min -11
_diffrn_reflns_limit_k_max 13
_diffrn_reflns_limit_k_min -15
_diffrn_reflns_limit_l_max 15
_diffrn_reflns_limit_l_min -16
_diffrn_reflns_number 13296
_diffrn_reflns_point_group_measured_fraction_full 0.986
_diffrn_reflns_point_group_measured_fraction_max 0.924
_diffrn_reflns_theta_full 67.684
_diffrn_reflns_theta_max 75.944
_diffrn_reflns_theta_min 3.667
_diffrn_source 'Rotating-anode X-ray tube'
_diffrn_source_type 'Rigaku (Cu) X-ray Source'
_exptl_absorpt_coefficient_mu 2.181
_exptl_absorpt_correction_T_max 1.00000
_exptl_absorpt_correction_T_min 0.75444
_exptl_absorpt_correction_type multi-scan
_exptl_absorpt_process_details
;
CrysAlisPro 1.171.41.113a (Rigaku Oxford Diffraction, 2021)
Empirical absorption correction using spherical harmonics,
implemented in SCALE3 ABSPACK scaling algorithm.
;
_exptl_crystal_colour 'clear light colourless'
_exptl_crystal_colour_lustre clear
_exptl_crystal_colour_modifier light
_exptl_crystal_colour_primary colourless
_exptl_crystal_density_diffrn 1.242
_exptl_crystal_description plate
_exptl_crystal_F_000 524
_exptl_crystal_size_max 0.18
_exptl_crystal_size_mid 0.14
_exptl_crystal_size_min 0.03
_refine_diff_density_max 0.274
_refine_diff_density_min -0.488
_refine_diff_density_rms 0.044
_refine_ls_extinction_method none
_refine_ls_goodness_of_fit_ref 1.023
_refine_ls_hydrogen_treatment constr
_refine_ls_matrix_type full
_refine_ls_number_parameters 313
_refine_ls_number_reflns 5212
_refine_ls_number_restraints 0
_refine_ls_restrained_S_all 1.023
_refine_ls_R_factor_all 0.0514
_refine_ls_R_factor_gt 0.0445
_refine_ls_shift/su_max 0.000
_refine_ls_shift/su_mean 0.000
_refine_ls_structure_factor_coef Fsqd
_refine_ls_weighting_details 'w=1/[\s^2^(Fo^2^)+(0.0629P)^2^+0.4945P] where P=(Fo^2^+2Fc^2^)/3'
_refine_ls_weighting_scheme calc
_refine_ls_wR_factor_gt 0.1197
_refine_ls_wR_factor_ref 0.1246
_reflns_Friedel_coverage 0.000
_reflns_number_gt 4540
_reflns_number_total 5212
_reflns_threshold_expression 'I > 2\s(I)'
_cod_data_source_file d2ce01590k2.cif
_cod_data_source_block xyb_0221_1-12_auto
_cod_depositor_comments 'Adding full bibliography for 7246404--7246410.cif.'
_cod_database_code 7246406
_shelx_shelxl_version_number 2014/7
_shelx_space_group_comment
;
The symmetry employed for this shelxl refinement is uniquely defined
by the following loop, which should always be used as a source of
symmetry information in preference to the above space-group names.
They are only intended as comments.
;
_shelx_estimated_absorpt_t_max 0.937
_shelx_estimated_absorpt_t_min 0.695
_reflns_odcompleteness_completeness 98.72
_reflns_odcompleteness_iscentric 1
_reflns_odcompleteness_theta 66.97
_olex2_refinement_description
;
1. Fixed Uiso
 At 1.2 times of:
  All C(H) groups
 At 1.5 times of:
  All C(H,H,H) groups
2.a Aromatic/amide H refined with riding coordinates:
 C28(H28), C17(H17), C13(H13), C19(H19), C1(H1), C11(H11), C26(H26), C5(H5),
 C2(H2), C12(H12), C3(H3), C4(H4)
2.b Idealised Me refined as rotating group:
 C30(H30A,H30B,H30C), C21(H21A,H21B,H21C), C31(H31A,H31B,H31C), C22(H22A,H22B,
 H22C), C23(H23A,H23B,H23C), C32(H32A,H32B,H32C)
;
_olex2_submission_special_instructions 'No special instructions were received'
_oxdiff_exptl_absorpt_empirical_details
;
Empirical correction (ABSPACK) includes:
- Absorption correction using spherical harmonics
- Frame scaling
;
_oxdiff_exptl_absorpt_empirical_full_max 2.205
_oxdiff_exptl_absorpt_empirical_full_min 0.310

loop_
_space_group_symop_operation_xyz
'x, y, z'
'-x, -y, -z'

loop_
_atom_site_label
_atom_site_type_symbol
_atom_site_fract_x
_atom_site_fract_y
_atom_site_fract_z
_atom_site_U_iso_or_equiv
_atom_site_adp_type
_atom_site_occupancy
_atom_site_site_symmetry_order
_atom_site_calc_flag
_atom_site_refinement_flags_posn
_atom_site_refinement_flags_adp
_atom_site_refinement_flags_occupancy
_atom_site_disorder_assembly
_atom_site_disorder_group
Br1 Br 0.27174(3) 0.47841(3) 0.09440(2) 0.08836(15) Uani 1 1 d . . . . .
C15 C 0.8535(2) 0.11164(19) 0.27143(19) 0.0559(5) Uani 1 1 d . . . . .
C10 C 0.3752(3) 0.3322(2) 0.1605(2) 0.0637(6) Uani 1 1 d . . . . .
C9 C 0.5048(2) 0.32675(19) 0.20602(18) 0.0556(5) Uani 1 1 d . . . . .
C24 C 0.7370(2) 0.25857(18) 0.39830(19) 0.0552(5) Uani 1 1 d . . . . .
C16 C 0.9175(3) 0.1376(2) 0.1610(2) 0.0614(5) Uani 1 1 d . . . . .
C8 C 0.5602(3) 0.4313(2) 0.2030(2) 0.0595(5) Uani 1 1 d . . . . .
C28 C 0.8652(3) 0.3713(2) 0.4736(2) 0.0687(6) Uani 1 1 d . . . . .
H28 H 0.9485 0.4055 0.4719 0.082 Uiso 1 1 calc R . . . .
C14 C 0.5824(2) 0.21652(19) 0.2512(2) 0.0575(5) Uani 1 1 d . . . . .
C6 C 0.6526(3) 0.6297(2) 0.1883(2) 0.0651(6) Uani 1 1 d . . . . .
C25 C 0.6205(3) 0.2665(2) 0.4808(2) 0.0650(6) Uani 1 1 d . . . . .
C20 C 0.9029(3) 0.00543(19) 0.3471(2) 0.0603(5) Uani 1 1 d . . . . .
C29 C 0.8626(2) 0.31092(19) 0.39770(19) 0.0573(5) Uani 1 1 d . . . . .
C7 C 0.6046(3) 0.5204(2) 0.1965(2) 0.0648(6) Uani 1 1 d . . . . .
C17 C 1.0295(3) 0.0610(2) 0.1294(2) 0.0704(6) Uani 1 1 d . . . . .
H17 H 1.0715 0.0799 0.0562 0.084 Uiso 1 1 calc R . . . .
C13 C 0.5262(3) 0.1179(2) 0.2475(3) 0.0732(7) Uani 1 1 d . . . . .
H13 H 0.5783 0.0450 0.2735 0.088 Uiso 1 1 calc R . . . .
C19 C 1.0160(3) -0.0686(2) 0.3119(3) 0.0706(7) Uani 1 1 d . . . . .
H19 H 1.0492 -0.1378 0.3630 0.085 Uiso 1 1 calc R . . . .
C30 C 0.9942(3) 0.3096(3) 0.3147(2) 0.0745(7) Uani 1 1 d . . . . .
H30A H 1.0274 0.2307 0.3151 0.112 Uiso 1 1 calc GR . . . .
H30B H 1.0704 0.3423 0.3339 0.112 Uiso 1 1 calc GR . . . .
H30C H 0.9691 0.3548 0.2421 0.112 Uiso 1 1 calc GR . . . .
C1 C 0.5848(3) 0.7325(2) 0.1270(3) 0.0821(8) Uani 1 1 d . . . . .
H1 H 0.5072 0.7322 0.0889 0.099 Uiso 1 1 calc R . . . .
C11 C 0.3198(3) 0.2334(3) 0.1620(3) 0.0794(8) Uani 1 1 d . . . . .
H11 H 0.2320 0.2390 0.1333 0.095 Uiso 1 1 calc R . . . .
C21 C 0.8329(3) -0.0306(2) 0.4653(2) 0.0778(7) Uani 1 1 d . . . . .
H21A H 0.8463 0.0248 0.5015 0.117 Uiso 1 1 calc GR . . . .
H21B H 0.8773 -0.1063 0.5039 0.117 Uiso 1 1 calc GR . . . .
H21C H 0.7305 -0.0333 0.4655 0.117 Uiso 1 1 calc GR . . . .
C27 C 0.7496(3) 0.3820(3) 0.5509(3) 0.0787(7) Uani 1 1 d . . . . .
C31 C 0.4845(3) 0.2063(3) 0.4961(3) 0.0901(9) Uani 1 1 d . . . . .
H31A H 0.4241 0.2480 0.4382 0.135 Uiso 1 1 calc GR . . . .
H31B H 0.4315 0.2050 0.5668 0.135 Uiso 1 1 calc GR . . . .
H31C H 0.5120 0.1280 0.4931 0.135 Uiso 1 1 calc GR . . . .
C26 C 0.6287(3) 0.3276(3) 0.5540(2) 0.0795(7) Uani 1 1 d . . . . .
H26 H 0.5503 0.3324 0.6072 0.095 Uiso 1 1 calc R . . . .
C5 C 0.7668(4) 0.6342(3) 0.2440(3) 0.1009(11) Uani 1 1 d . . . . .
H5 H 0.8146 0.5652 0.2862 0.121 Uiso 1 1 calc R . . . .
C2 C 0.6316(4) 0.8379(2) 0.1215(3) 0.0977(10) Uani 1 1 d . . . . .
H2 H 0.5849 0.9075 0.0795 0.117 Uiso 1 1 calc R . . . .
B1 B 0.7268(3) 0.1974(2) 0.3082(2) 0.0548(5) Uani 1 1 d . . . . .
C12 C 0.3947(3) 0.1264(3) 0.2059(3) 0.0869(9) Uani 1 1 d . . . . .
H12 H 0.3571 0.0591 0.2079 0.104 Uiso 1 1 calc R . . . .
C18 C 1.0798(3) -0.0424(2) 0.2042(3) 0.0731(7) Uani 1 1 d . . . . .
C22 C 0.8715(4) 0.2499(3) 0.0751(2) 0.0849(8) Uani 1 1 d . . . . .
H22A H 0.7859 0.2417 0.0458 0.127 Uiso 1 1 calc GR . . . .
H22B H 0.9489 0.2676 0.0161 0.127 Uiso 1 1 calc GR . . . .
H22C H 0.8503 0.3118 0.1086 0.127 Uiso 1 1 calc GR . . . .
C23 C 1.2009(4) -0.1245(3) 0.1670(4) 0.1065(12) Uani 1 1 d . . . . .
H23A H 1.1597 -0.1857 0.1532 0.160 Uiso 1 1 calc GR . . . .
H23B H 1.2652 -0.1576 0.2240 0.160 Uiso 1 1 calc GR . . . .
H23C H 1.2546 -0.0823 0.1002 0.160 Uiso 1 1 calc GR . . . .
C3 C 0.7447(4) 0.8402(3) 0.1765(3) 0.0923(9) Uani 1 1 d . . . . .
H3 H 0.7759 0.9108 0.1718 0.111 Uiso 1 1 calc R . . . .
C32 C 0.7544(5) 0.4504(4) 0.6314(4) 0.1198(14) Uani 1 1 d . . . . .
H32A H 0.8517 0.4404 0.6517 0.180 Uiso 1 1 calc GR . . . .
H32B H 0.6887 0.4225 0.6966 0.180 Uiso 1 1 calc GR . . . .
H32C H 0.7258 0.5316 0.5967 0.180 Uiso 1 1 calc GR . . . .
C4 C 0.8111(5) 0.7391(3) 0.2380(4) 0.1092(12) Uani 1 1 d . . . . .
H4 H 0.8877 0.7402 0.2768 0.131 Uiso 1 1 calc R . . . .

loop_
_atom_site_aniso_label
_atom_site_aniso_U_11
_atom_site_aniso_U_22
_atom_site_aniso_U_33
_atom_site_aniso_U_23
_atom_site_aniso_U_13
_atom_site_aniso_U_12
Br1 0.0816(2) 0.0993(3) 0.0715(2) -0.01556(16) -0.01167(14) 0.01085(16)
C15 0.0556(11) 0.0537(11) 0.0651(13) -0.0244(10) -0.0090(10) -0.0096(9)
C10 0.0580(12) 0.0773(15) 0.0594(13) -0.0298(11) -0.0008(10) -0.0033(11)
C9 0.0550(11) 0.0596(12) 0.0562(12) -0.0249(10) 0.0026(9) -0.0102(9)
C24 0.0551(11) 0.0536(11) 0.0586(12) -0.0204(9) 0.0018(9) -0.0110(9)
C16 0.0629(13) 0.0623(13) 0.0663(13) -0.0293(11) -0.0055(10) -0.0085(10)
C8 0.0591(12) 0.0573(12) 0.0610(12) -0.0210(10) 0.0021(10) -0.0042(10)
C28 0.0713(15) 0.0701(14) 0.0758(15) -0.0349(12) 0.0003(12) -0.0219(12)
C14 0.0563(12) 0.0543(11) 0.0695(13) -0.0292(10) -0.0023(10) -0.0100(9)
C6 0.0700(14) 0.0534(12) 0.0707(14) -0.0216(11) 0.0104(11) -0.0132(10)
C25 0.0627(13) 0.0695(14) 0.0674(14) -0.0290(11) 0.0071(11) -0.0163(11)
C20 0.0621(13) 0.0529(11) 0.0722(14) -0.0217(10) -0.0149(10) -0.0118(9)
C29 0.0584(12) 0.0563(12) 0.0601(12) -0.0214(10) -0.0002(9) -0.0116(9)
C7 0.0698(14) 0.0560(13) 0.0678(14) -0.0212(11) 0.0046(11) -0.0094(11)
C17 0.0653(14) 0.0771(16) 0.0809(16) -0.0431(14) 0.0010(12) -0.0117(12)
C13 0.0689(15) 0.0619(14) 0.102(2) -0.0409(14) -0.0107(13) -0.0097(11)
C19 0.0687(15) 0.0547(12) 0.0967(19) -0.0297(13) -0.0246(14) -0.0020(11)
C30 0.0630(14) 0.0893(18) 0.0830(17) -0.0419(15) 0.0111(12) -0.0281(13)
C1 0.0803(18) 0.0622(15) 0.102(2) -0.0242(14) -0.0052(15) -0.0079(13)
C11 0.0578(14) 0.101(2) 0.097(2) -0.0523(17) -0.0111(13) -0.0113(13)
C21 0.0837(18) 0.0660(15) 0.0795(17) -0.0101(13) -0.0127(14) -0.0168(13)
C27 0.0884(18) 0.0823(17) 0.0805(17) -0.0479(15) 0.0085(14) -0.0214(14)
C31 0.0741(17) 0.116(2) 0.090(2) -0.0452(18) 0.0238(15) -0.0398(17)
C26 0.0756(17) 0.0963(19) 0.0746(16) -0.0446(15) 0.0158(13) -0.0159(14)
C5 0.111(3) 0.0641(17) 0.130(3) -0.0180(17) -0.037(2) -0.0169(16)
C2 0.105(2) 0.0526(15) 0.125(3) -0.0179(16) -0.003(2) -0.0037(15)
B1 0.0575(13) 0.0477(12) 0.0597(13) -0.0153(10) 0.0006(10) -0.0149(10)
C12 0.0713(16) 0.0852(19) 0.128(3) -0.0608(19) -0.0112(16) -0.0203(14)
C18 0.0603(13) 0.0715(15) 0.105(2) -0.0513(15) -0.0119(13) -0.0052(11)
C22 0.102(2) 0.0825(18) 0.0626(15) -0.0178(13) -0.0002(14) -0.0028(15)
C23 0.085(2) 0.095(2) 0.159(4) -0.076(2) -0.010(2) 0.0106(17)
C3 0.094(2) 0.0685(17) 0.120(3) -0.0387(17) 0.0152(19) -0.0290(15)
C32 0.128(3) 0.143(3) 0.126(3) -0.098(3) 0.023(2) -0.043(3)
C4 0.114(3) 0.076(2) 0.148(3) -0.034(2) -0.031(2) -0.0264(19)

loop_
_atom_type_symbol
_atom_type_description
_atom_type_scat_dispersion_real
_atom_type_scat_dispersion_imag
_atom_type_scat_source
C C 0.0181 0.0091 'International Tables Vol C Tables 4.2.6.8 and 6.1.1.4'
H H 0.0000 0.0000 'International Tables Vol C Tables 4.2.6.8 and 6.1.1.4'
B B 0.0090 0.0039 'International Tables Vol C Tables 4.2.6.8 and 6.1.1.4'
Br Br -0.6763 1.2805 'International Tables Vol C Tables 4.2.6.8 and 6.1.1.4'

loop_
_geom_angle_atom_site_label_1
_geom_angle_atom_site_label_2
_geom_angle_atom_site_label_3
_geom_angle
_geom_angle_site_symmetry_1
_geom_angle_site_symmetry_3
_geom_angle_publ_flag
C16 C15 C20 118.2(2) . . ?
C16 C15 B1 120.7(2) . . ?
C20 C15 B1 121.1(2) . . ?
C9 C10 Br1 120.07(18) . . ?
C11 C10 Br1 118.2(2) . . ?
C11 C10 C9 121.7(2) . . ?
C10 C9 C8 120.5(2) . . ?
C10 C9 C14 118.8(2) . . ?
C14 C9 C8 120.7(2) . . ?
C25 C24 C29 117.3(2) . . ?
C25 C24 B1 121.7(2) . . ?
C29 C24 B1 120.93(19) . . ?
C15 C16 C22 121.5(2) . . ?
C17 C16 C15 120.2(2) . . ?
C17 C16 C22 118.3(2) . . ?
C7 C8 C9 177.5(3) . . ?
C27 C28 C29 122.4(2) . . ?
C9 C14 B1 124.07(18) . . ?
C13 C14 C9 118.2(2) . . ?
C13 C14 B1 117.8(2) . . ?
C1 C6 C7 121.0(3) . . ?
C1 C6 C5 118.0(2) . . ?
C5 C6 C7 121.0(3) . . ?
C24 C25 C31 122.6(2) . . ?
C26 C25 C24 120.4(2) . . ?
C26 C25 C31 117.0(2) . . ?
C15 C20 C21 120.8(2) . . ?
C19 C20 C15 119.6(2) . . ?
C19 C20 C21 119.6(2) . . ?
C24 C29 C30 123.1(2) . . ?
C28 C29 C24 119.9(2) . . ?
C28 C29 C30 117.0(2) . . ?
C8 C7 C6 177.9(3) . . ?
C18 C17 C16 121.6(3) . . ?
C12 C13 C14 121.4(3) . . ?
C18 C19 C20 122.1(2) . . ?
C6 C1 C2 120.1(3) . . ?
C12 C11 C10 119.6(2) . . ?
C28 C27 C26 117.8(2) . . ?
C28 C27 C32 121.3(3) . . ?
C26 C27 C32 120.9(3) . . ?
C25 C26 C27 122.2(2) . . ?
C4 C5 C6 121.1(3) . . ?
C3 C2 C1 120.9(3) . . ?
C15 B1 C14 115.51(19) . . ?
C24 B1 C15 123.8(2) . . ?
C24 B1 C14 120.7(2) . . ?
C11 C12 C13 120.2(2) . . ?
C17 C18 C23 120.3(3) . . ?
C19 C18 C17 118.2(2) . . ?
C19 C18 C23 121.4(3) . . ?
C4 C3 C2 119.3(3) . . ?
C3 C4 C5 120.6(4) . . ?

loop_
_geom_bond_atom_site_label_1
_geom_bond_atom_site_label_2
_geom_bond_distance
_geom_bond_site_symmetry_2
_geom_bond_publ_flag
Br1 C10 1.892(3) . ?
C15 C16 1.405(3) . ?
C15 C20 1.407(3) . ?
C15 B1 1.573(3) . ?
C10 C9 1.401(3) . ?
C10 C11 1.373(4) . ?
C9 C8 1.431(3) . ?
C9 C14 1.412(3) . ?
C24 C25 1.413(3) . ?
C24 C29 1.414(3) . ?
C24 B1 1.573(3) . ?
C16 C17 1.392(3) . ?
C16 C22 1.507(4) . ?
C8 C7 1.193(3) . ?
C28 C29 1.391(3) . ?
C28 C27 1.372(4) . ?
C14 C13 1.396(3) . ?
C14 B1 1.576(3) . ?
C6 C7 1.435(3) . ?
C6 C1 1.367(4) . ?
C6 C5 1.380(4) . ?
C25 C31 1.517(4) . ?
C25 C26 1.380(4) . ?
C20 C19 1.396(4) . ?
C20 C21 1.510(4) . ?
C29 C30 1.502(3) . ?
C17 C18 1.383(4) . ?
C13 C12 1.383(4) . ?
C19 C18 1.375(4) . ?
C1 C2 1.394(4) . ?
C11 C12 1.370(5) . ?
C27 C26 1.382(4) . ?
C27 C32 1.519(4) . ?
C5 C4 1.377(4) . ?
C2 C3 1.358(5) . ?
C18 C23 1.514(4) . ?
C3 C4 1.348(5) . ?
